data_4310858
loop_
_publ_author_name
'Richard D. Adams'
'Burjor Captain'
'Perry J. Pellechia'
'Jack L. Smith'

_publ_section_title
;
 Platinum-Rhodium Carbonyl Clusters: New Structures and New Types of
 Dynamical Activity
;
_journal_name_full 'Inorganic Chemistry'
_journal_page_first 2695
_journal_page_last 2702
_journal_paper_doi 10.1021/ic0353920
_journal_volume 43
_journal_year 2004
_chemical_formula_sum 'C33 H54 O9 P2 Pt3 Rh2'
_chemical_formula_weight 1447.79
_chemical_name_systematic
; 
 ? 
;
_space_group_IT_number 14
_symmetry_cell_setting monoclinic
_symmetry_space_group_name_Hall '-P 2yn'
_symmetry_space_group_name_H-M 'P 1 21/n 1'
_atom_sites_solution_hydrogens geom
_atom_sites_solution_primary direct
_atom_sites_solution_secondary difmap
_audit_creation_method SHELXL-97
_cell_angle_alpha 90.00
_cell_angle_beta 91.2770(10)
_cell_angle_gamma 90.00
_cell_formula_units_Z 4
_cell_length_a 12.8419(5)
_cell_length_b 20.2154(8)
_cell_length_c 16.5434(7)
_cell_measurement_reflns_used 6444
_cell_measurement_temperature 296(2)
_cell_measurement_theta_max 24.12
_cell_measurement_theta_min 2.23
_cell_volume 4293.7(3)
_computing_cell_refinement 'SAINT+  V6.2 (Bruker, 2001)'
_computing_data_collection 'SMART V5.625 (Bruker, 2001)'
_computing_data_reduction 'SAINT+  V6.2'
_computing_molecular_graphics 'SHELXTL V6.1 (Sheldrick, 1997)'
_computing_publication_material 'SHELXTL V6.1'
_computing_structure_refinement 'SHELXL-97 (Sheldrick, 1997)'
_computing_structure_solution 'SHELXS-97 (Sheldrick, 1990)'
_diffrn_ambient_temperature 296(2)
_diffrn_measured_fraction_theta_full 0.999
_diffrn_measured_fraction_theta_max 0.999
_diffrn_measurement_device_type 'Bruker SMART APEX CCD diffractometer'
_diffrn_measurement_method 'omega scans'
_diffrn_radiation_monochromator graphite
_diffrn_radiation_source 'fine-focus sealed tube'
_diffrn_radiation_type MoK\a
_diffrn_radiation_wavelength 0.71073
_diffrn_reflns_av_R_equivalents 0.0401
_diffrn_reflns_av_sigmaI/netI 0.0476
_diffrn_reflns_limit_h_max 15
_diffrn_reflns_limit_h_min -17
_diffrn_reflns_limit_k_max 26
_diffrn_reflns_limit_k_min -22
_diffrn_reflns_limit_l_max 22
_diffrn_reflns_limit_l_min -16
_diffrn_reflns_number 32881
_diffrn_reflns_theta_full 28.31
_diffrn_reflns_theta_max 28.31
_diffrn_reflns_theta_min 1.59
_diffrn_standards_decay_% <1
_exptl_absorpt_coefficient_mu 10.612
_exptl_absorpt_correction_T_max 1.000
_exptl_absorpt_correction_T_min 0.512
_exptl_absorpt_correction_type SADABS
_exptl_absorpt_process_details '(SADABS, Bruker, 1997)'
_exptl_crystal_colour DarkRed
_exptl_crystal_density_diffrn 2.240
_exptl_crystal_density_method 'not measured'
_exptl_crystal_description Block
_exptl_crystal_F_000 2712
_exptl_crystal_size_max 0.25
_exptl_crystal_size_mid 0.15
_exptl_crystal_size_min 0.06
_refine_diff_density_max 4.202
_refine_diff_density_min -1.063
_refine_diff_density_rms 0.193
_refine_ls_extinction_method none
_refine_ls_goodness_of_fit_ref 1.026
_refine_ls_hydrogen_treatment mixed
_refine_ls_matrix_type full
_refine_ls_number_parameters 460
_refine_ls_number_reflns 10659
_refine_ls_number_restraints 0
_refine_ls_restrained_S_all 1.026
_refine_ls_R_factor_all 0.0749
_refine_ls_R_factor_gt 0.0468
_refine_ls_shift/su_max 0.001
_refine_ls_shift/su_mean 0.000
_refine_ls_structure_factor_coef Fsqd
_refine_ls_weighting_details 'calc w=1/[\s^2^(Fo^2^)+(0.0694P)^2^+1.9072P] where P=(Fo^2^+2Fc^2^)/3'
_refine_ls_weighting_scheme calc
_refine_ls_wR_factor_gt 0.1151
_refine_ls_wR_factor_ref 0.1299
_reflns_number_gt 7419
_reflns_number_total 10659
_reflns_threshold_expression >2sigma(I)
_cod_data_source_file ic0353920si20031204_105631.cif
_cod_data_source_block bcrh4pts
_cod_depositor_comments
;
The following automatic conversions were performed:
'_symmetry_cell_setting' value 'Monoclinic' changed to 'monoclinic'
according to '/home/saulius/struct/CIF-dictionaries/cif_core.dic'
dictionary named 'cif_core.dic' version 2.4.1 from 2010-06-29.

Automatic conversion script
Id: cif_fix_enum 1527 2010-12-29 10:47:43Z saulius 
;
_cod_database_code 4310858

loop_
_symmetry_equiv_pos_as_xyz
'x, y, z'
'-x+1/2, y+1/2, -z+1/2'
'-x, -y, -z'
'x-1/2, -y-1/2, z-1/2'

loop_
_atom_site_label
_atom_site_type_symbol
_atom_site_fract_x
_atom_site_fract_y
_atom_site_fract_z
_atom_site_U_iso_or_equiv
_atom_site_adp_type
_atom_site_occupancy
_atom_site_symmetry_multiplicity
_atom_site_calc_flag
_atom_site_refinement_flags
_atom_site_disorder_assembly
_atom_site_disorder_group
Pt1 Pt 0.15108(3) 0.175972(16) 0.17210(2) 0.05407(11) Uani 1 1 d . . .
Pt2 Pt -0.13765(3) 0.331373(17) 0.14545(2) 0.06001(11) Uani 1 1 d . . .
Pt3 Pt 0.03978(3) 0.280272(17) 0.06742(2) 0.05537(11) Uani 1 1 d . . .
Rh1 Rh -0.06614(5) 0.19297(3) 0.15934(5) 0.05625(18) Uani 1 1 d . . .
Rh2 Rh 0.04348(5) 0.29139(3) 0.22925(4) 0.04857(16) Uani 1 1 d . . .
P1 P 0.27546(16) 0.10576(12) 0.11291(14) 0.0551(5) Uani 1 1 d . . .
P2 P -0.27332(18) 0.39821(12) 0.10784(15) 0.0590(6) Uani 1 1 d . . .
O1 O -0.2777(7) 0.1272(6) 0.1620(9) 0.162(5) Uani 1 1 d . . .
O2 O -0.0847(7) 0.2022(4) 0.3429(5) 0.095(2) Uani 1 1 d . . .
O3 O -0.0959(5) 0.3939(3) 0.2980(4) 0.0768(19) Uani 1 1 d . . .
O4 O 0.1533(6) 0.3369(4) 0.3839(5) 0.085(2) Uani 1 1 d . . .
O5 O 0.1639(7) 0.3971(4) 0.1373(5) 0.101(3) Uani 1 1 d . . .
O6 O 0.0990(11) 0.3167(5) -0.1005(6) 0.144(4) Uani 1 1 d . . .
O7 O 0.3047(6) 0.2729(5) 0.2486(7) 0.121(4) Uani 1 1 d . . .
O8 O -0.0818(8) 0.1732(4) -0.0238(6) 0.106(3) Uani 1 1 d . . .
O9 O 0.0093(8) 0.0599(4) 0.1954(10) 0.192(7) Uani 1 1 d . . .
C1 C -0.1982(9) 0.1516(7) 0.1624(8) 0.096(4) Uani 1 1 d . . .
C2 C -0.0563(8) 0.2167(5) 0.2791(7) 0.070(3) Uani 1 1 d . . .
C3 C -0.0741(7) 0.3566(4) 0.2470(5) 0.0534(19) Uani 1 1 d . . .
C4 C 0.1124(7) 0.3187(4) 0.3256(6) 0.060(2) Uani 1 1 d . . .
C5 C 0.1154(8) 0.3494(5) 0.1427(6) 0.068(2) Uani 1 1 d . . .
C6 C 0.0793(11) 0.3027(6) -0.0381(7) 0.091(4) Uani 1 1 d . . .
C7 C 0.2390(9) 0.2415(5) 0.2153(7) 0.081(3) Uani 1 1 d . . .
C8 C -0.0549(7) 0.2010(6) 0.0378(7) 0.073(3) Uani 1 1 d . . .
C9 C 0.0248(8) 0.1133(5) 0.1765(8) 0.089(4) Uani 1 1 d . . .
C10 C 0.3335(9) 0.1573(7) 0.0252(8) 0.094(4) Uani 1 1 d . . .
C11 C 0.2598(10) 0.1591(8) -0.0448(7) 0.111(5) Uani 1 1 d . . .
H11A H 0.1947 0.1775 -0.0283 0.167 Uiso 1 1 calc R . .
H11B H 0.2488 0.1151 -0.0648 0.167 Uiso 1 1 calc R . .
H11C H 0.2882 0.1861 -0.0867 0.167 Uiso 1 1 calc R . .
C12 C 0.3539(10) 0.2307(7) 0.0577(10) 0.115(5) Uani 1 1 d . . .
H12A H 0.4007 0.2531 0.0224 0.173 Uiso 1 1 calc R . .
H12B H 0.3842 0.2288 0.1112 0.173 Uiso 1 1 calc R . .
H12C H 0.2891 0.2543 0.0590 0.173 Uiso 1 1 calc R . .
C13 C 0.4457(9) 0.1305(9) 0.0000(9) 0.132(6) Uani 1 1 d . . .
H13A H 0.4380 0.1012 -0.0454 0.198 Uiso 1 1 calc R . .
H13B H 0.4773 0.1071 0.0447 0.198 Uiso 1 1 calc R . .
H13C H 0.4891 0.1672 -0.0143 0.198 Uiso 1 1 calc R . .
C14 C 0.3832(11) 0.0836(7) 0.1897(7) 0.104(5) Uani 1 1 d . . .
C15 C 0.4548(10) 0.1453(8) 0.2045(10) 0.131(6) Uani 1 1 d . . .
H15A H 0.4146 0.1806 0.2268 0.197 Uiso 1 1 calc R . .
H15B H 0.4834 0.1593 0.1541 0.197 Uiso 1 1 calc R . .
H15C H 0.5105 0.1338 0.2416 0.197 Uiso 1 1 calc R . .
C16 C 0.4516(13) 0.0238(9) 0.1622(10) 0.167(9) Uani 1 1 d . . .
H16A H 0.5117 0.0200 0.1975 0.251 Uiso 1 1 calc R . .
H16B H 0.4736 0.0309 0.1078 0.251 Uiso 1 1 calc R . .
H16C H 0.4115 -0.0162 0.1646 0.251 Uiso 1 1 calc R . .
C17 C 0.3279(17) 0.0626(9) 0.2651(9) 0.188(11) Uani 1 1 d . . .
H17A H 0.3775 0.0444 0.3033 0.282 Uiso 1 1 calc R . .
H17B H 0.2765 0.0297 0.2514 0.282 Uiso 1 1 calc R . .
H17C H 0.2945 0.1002 0.2886 0.282 Uiso 1 1 calc R . .
C18 C 0.2229(9) 0.0279(8) 0.0617(11) 0.127(6) Uani 1 1 d . . .
C19 C 0.2956(11) -0.0030(8) -0.0002(11) 0.158(8) Uani 1 1 d . . .
H19A H 0.2618 -0.0402 -0.0256 0.237 Uiso 1 1 calc R . .
H19B H 0.3586 -0.0175 0.0267 0.237 Uiso 1 1 calc R . .
H19C H 0.3121 0.0293 -0.0405 0.237 Uiso 1 1 calc R . .
C20 C 0.1981(14) -0.0238(7) 0.1320(17) 0.225(15) Uani 1 1 d . . .
H20A H 0.1847 -0.0666 0.1088 0.338 Uiso 1 1 calc R . .
H20B H 0.1379 -0.0093 0.1606 0.338 Uiso 1 1 calc R . .
H20C H 0.2567 -0.0265 0.1689 0.338 Uiso 1 1 calc R . .
C21 C 0.1212(10) 0.0422(8) 0.0158(11) 0.139(7) Uani 1 1 d . . .
H21A H 0.1333 0.0420 -0.0412 0.209 Uiso 1 1 calc R . .
H21B H 0.0954 0.0848 0.0314 0.209 Uiso 1 1 calc R . .
H21C H 0.0708 0.0089 0.0283 0.209 Uiso 1 1 calc R . .
C22 C -0.3839(9) 0.3965(7) 0.1856(8) 0.091(4) Uani 1 1 d . . .
C23 C -0.3913(15) 0.3297(9) 0.2187(13) 0.173(9) Uani 1 1 d . . .
H23A H -0.4376 0.3298 0.2634 0.260 Uiso 1 1 calc R . .
H23B H -0.3235 0.3152 0.2368 0.260 Uiso 1 1 calc R . .
H23C H -0.4176 0.3002 0.1775 0.260 Uiso 1 1 calc R . .
C24 C -0.4830(10) 0.4265(10) 0.1546(12) 0.154(7) Uani 1 1 d . . .
H24A H -0.5100 0.4006 0.1103 0.230 Uiso 1 1 calc R . .
H24B H -0.4700 0.4708 0.1366 0.230 Uiso 1 1 calc R . .
H24C H -0.5327 0.4273 0.1971 0.230 Uiso 1 1 calc R . .
C25 C -0.3461(12) 0.4437(12) 0.2549(10) 0.199(12) Uani 1 1 d . . .
H25A H -0.2984 0.4205 0.2903 0.298 Uiso 1 1 calc R . .
H25B H -0.4048 0.4584 0.2849 0.298 Uiso 1 1 calc R . .
H25C H -0.3117 0.4813 0.2321 0.298 Uiso 1 1 calc R . .
C26 C -0.3224(8) 0.3625(6) 0.0080(7) 0.089(4) Uani 1 1 d . . .
C27 C -0.2333(12) 0.3394(8) -0.0412(8) 0.126(6) Uani 1 1 d . . .
H27A H -0.2595 0.3167 -0.0883 0.189 Uiso 1 1 calc R . .
H27B H -0.1905 0.3098 -0.0094 0.189 Uiso 1 1 calc R . .
H27C H -0.1926 0.3768 -0.0573 0.189 Uiso 1 1 calc R . .
C28 C -0.3823(13) 0.2955(8) 0.0270(12) 0.161(8) Uani 1 1 d . . .
H28A H -0.3916 0.2704 -0.0219 0.242 Uiso 1 1 calc R . .
H28B H -0.4491 0.3055 0.0489 0.242 Uiso 1 1 calc R . .
H28C H -0.3422 0.2700 0.0656 0.242 Uiso 1 1 calc R . .
C29 C -0.3950(13) 0.4038(9) -0.0437(10) 0.154(8) Uani 1 1 d . . .
H29A H -0.3614 0.4446 -0.0573 0.231 Uiso 1 1 calc R . .
H29B H -0.4571 0.4131 -0.0145 0.231 Uiso 1 1 calc R . .
H29C H -0.4130 0.3801 -0.0923 0.231 Uiso 1 1 calc R . .
C30 C -0.2291(10) 0.4855(5) 0.0877(9) 0.097(4) Uani 1 1 d . . .
C31 C -0.3115(12) 0.5368(7) 0.0681(10) 0.139(6) Uani 1 1 d . . .
H31A H -0.3696 0.5308 0.1029 0.209 Uiso 1 1 calc R . .
H31B H -0.3344 0.5321 0.0128 0.209 Uiso 1 1 calc R . .
H31C H -0.2828 0.5803 0.0763 0.209 Uiso 1 1 calc R . .
C32 C -0.1545(14) 0.5072(7) 0.1527(13) 0.190(11) Uani 1 1 d . . .
H32A H -0.1276 0.5501 0.1397 0.285 Uiso 1 1 calc R . .
H32B H -0.0982 0.4761 0.1571 0.285 Uiso 1 1 calc R . .
H32C H -0.1898 0.5093 0.2032 0.285 Uiso 1 1 calc R . .
C33 C -0.1531(13) 0.4814(9) 0.0101(12) 0.155(7) Uani 1 1 d . . .
H33A H -0.1103 0.5203 0.0085 0.233 Uiso 1 1 calc R . .
H33B H -0.1946 0.4785 -0.0387 0.233 Uiso 1 1 calc R . .
H33C H -0.1095 0.4429 0.0150 0.233 Uiso 1 1 calc R . .

loop_
_atom_site_aniso_label
_atom_site_aniso_U_11
_atom_site_aniso_U_22
_atom_site_aniso_U_33
_atom_site_aniso_U_23
_atom_site_aniso_U_13
_atom_site_aniso_U_12
Pt1 0.04929(19) 0.04647(19) 0.0673(2) 0.01024(14) 0.02013(15) 0.00957(13)
Pt2 0.0606(2) 0.0510(2) 0.0679(2) -0.00543(15) -0.01053(16) 0.01693(15)
Pt3 0.0611(2) 0.0506(2) 0.05448(19) 0.00387(14) 0.00246(15) 0.00260(14)
Rh1 0.0457(3) 0.0416(4) 0.0818(5) -0.0023(3) 0.0110(3) -0.0010(3)
Rh2 0.0505(4) 0.0407(3) 0.0545(4) 0.0033(3) 0.0006(3) 0.0040(3)
P1 0.0410(11) 0.0637(14) 0.0608(12) -0.0103(10) 0.0039(9) 0.0089(9)
P2 0.0520(13) 0.0549(13) 0.0695(14) -0.0059(11) -0.0148(10) 0.0105(10)
O1 0.073(6) 0.178(11) 0.237(14) -0.046(10) 0.051(7) -0.058(7)
O2 0.114(6) 0.090(5) 0.081(5) 0.021(4) 0.032(5) -0.014(5)
O3 0.085(5) 0.076(5) 0.070(4) -0.004(4) 0.006(4) 0.030(4)
O4 0.091(5) 0.087(5) 0.076(5) -0.008(4) -0.011(4) -0.010(4)
O5 0.135(7) 0.071(5) 0.097(6) 0.011(4) 0.006(5) -0.045(5)
O6 0.236(13) 0.126(8) 0.071(6) 0.032(5) 0.024(7) -0.006(8)
O7 0.064(5) 0.140(9) 0.159(9) -0.052(7) -0.015(6) 0.016(5)
O8 0.126(8) 0.093(6) 0.097(6) -0.022(5) -0.019(5) -0.013(5)
O9 0.119(8) 0.064(6) 0.40(2) 0.086(9) 0.144(11) 0.023(5)
C1 0.069(7) 0.099(9) 0.121(10) -0.022(8) 0.021(7) 0.002(6)
C2 0.060(6) 0.056(6) 0.093(8) 0.004(5) 0.006(5) 0.007(4)
C3 0.056(5) 0.046(5) 0.058(5) 0.002(4) 0.004(4) 0.009(4)
C4 0.067(6) 0.056(5) 0.056(5) 0.004(4) -0.001(4) 0.000(4)
C5 0.079(7) 0.057(6) 0.067(6) 0.008(4) 0.006(5) 0.000(5)
C6 0.139(11) 0.077(7) 0.058(6) 0.011(5) 0.018(7) -0.020(7)
C7 0.077(7) 0.066(7) 0.101(8) -0.016(6) 0.005(6) 0.015(5)
C8 0.041(5) 0.104(8) 0.074(6) 0.015(6) 0.006(4) 0.015(5)
C9 0.075(7) 0.049(6) 0.145(10) 0.022(6) 0.063(7) 0.010(5)
C10 0.066(7) 0.128(11) 0.091(8) -0.023(7) 0.034(6) -0.017(6)
C11 0.089(9) 0.182(15) 0.064(7) 0.009(8) 0.003(6) 0.030(9)
C12 0.085(9) 0.124(12) 0.138(12) -0.003(9) 0.042(8) -0.017(8)
C13 0.067(8) 0.212(17) 0.119(11) -0.034(11) 0.042(8) 0.018(9)
C14 0.112(10) 0.127(11) 0.072(7) -0.014(7) -0.017(7) 0.063(9)
C15 0.076(8) 0.169(14) 0.147(13) -0.073(12) -0.041(8) 0.027(9)
C16 0.163(15) 0.182(17) 0.155(14) -0.053(12) -0.050(12) 0.133(14)
C17 0.31(3) 0.178(18) 0.080(10) 0.036(10) 0.019(13) 0.150(18)
C18 0.063(7) 0.109(11) 0.209(17) -0.084(11) 0.008(9) 0.019(7)
C19 0.102(10) 0.179(17) 0.192(17) -0.137(14) 0.002(10) 0.033(10)
C20 0.151(16) 0.046(8) 0.49(4) 0.015(14) 0.16(2) 0.015(9)
C21 0.072(8) 0.147(13) 0.199(17) -0.102(12) 0.006(9) -0.023(8)
C22 0.074(7) 0.107(10) 0.093(8) -0.010(7) 0.004(6) 0.029(6)
C23 0.149(16) 0.166(18) 0.21(2) 0.055(15) 0.104(15) 0.022(13)
C24 0.058(8) 0.21(2) 0.195(18) -0.014(14) 0.012(9) 0.035(10)
C25 0.123(12) 0.36(3) 0.117(12) -0.108(16) -0.024(10) 0.147(16)
C26 0.068(7) 0.107(9) 0.091(8) -0.020(7) -0.031(6) 0.037(6)
C27 0.131(13) 0.166(15) 0.081(9) -0.038(9) -0.019(8) 0.028(10)
C28 0.136(14) 0.124(13) 0.22(2) -0.073(14) 0.000(14) -0.058(11)
C29 0.148(14) 0.174(16) 0.136(13) -0.059(12) -0.086(11) 0.050(12)
C30 0.103(9) 0.049(6) 0.137(11) 0.019(6) -0.051(8) 0.003(6)
C31 0.150(13) 0.085(9) 0.179(16) 0.008(9) -0.083(12) 0.049(9)
C32 0.209(19) 0.064(9) 0.29(3) 0.042(11) -0.160(18) -0.051(10)
C33 0.142(15) 0.139(15) 0.185(19) 0.058(13) -0.013(13) -0.041(12)

loop_
_atom_type_symbol
_atom_type_description
_atom_type_scat_dispersion_real
_atom_type_scat_dispersion_imag
_atom_type_scat_source
C C 0.0033 0.0016 'International Tables Vol C Tables 4.2.6.8 and 6.1.1.4'
H H 0.0000 0.0000 'International Tables Vol C Tables 4.2.6.8 and 6.1.1.4'
O O 0.0106 0.0060 'International Tables Vol C Tables 4.2.6.8 and 6.1.1.4'
P P 0.1023 0.0942 'International Tables Vol C Tables 4.2.6.8 and 6.1.1.4'
Rh Rh -1.1178 0.9187 'International Tables Vol C Tables 4.2.6.8 and 6.1.1.4'
Pt Pt -1.7033 8.3905 'International Tables Vol C Tables 4.2.6.8 and 6.1.1.4'

loop_
_geom_angle_atom_site_label_1
_geom_angle_atom_site_label_2
_geom_angle_atom_site_label_3
_geom_angle
_geom_angle_site_symmetry_1
_geom_angle_site_symmetry_3
_geom_angle_publ_flag
C7 Pt1 C9 152.9(5) . . ?
C7 Pt1 P1 100.1(3) . . ?
C9 Pt1 P1 100.6(3) . . ?
C7 Pt1 Rh1 122.1(3) . . ?
C9 Pt1 Rh1 45.4(3) . . ?
P1 Pt1 Rh1 136.03(6) . . ?
C7 Pt1 Rh2 65.9(3) . . ?
C9 Pt1 Rh2 95.9(3) . . ?
P1 Pt1 Rh2 162.71(6) . . ?
Rh1 Pt1 Rh2 56.22(2) . . ?
C7 Pt1 Pt3 89.9(4) . . ?
C9 Pt1 Pt3 94.9(3) . . ?
P1 Pt1 Pt3 119.35(6) . . ?
Rh1 Pt1 Pt3 54.833(17) . . ?
Rh2 Pt1 Pt3 53.623(15) . . ?
C3 Pt2 P2 112.9(2) . . ?
C3 Pt2 Rh2 46.5(2) . . ?
P2 Pt2 Rh2 158.01(6) . . ?
C3 Pt2 Pt3 99.5(2) . . ?
P2 Pt2 Pt3 135.06(7) . . ?
Rh2 Pt2 Pt3 56.889(17) . . ?
C3 Pt2 Rh1 93.3(2) . . ?
P2 Pt2 Rh1 144.81(6) . . ?
Rh2 Pt2 Rh1 55.56(2) . . ?
Pt3 Pt2 Rh1 55.873(16) . . ?
C6 Pt3 C8 97.9(5) . . ?
C6 Pt3 C5 105.0(5) . . ?
C8 Pt3 C5 157.1(4) . . ?
C6 Pt3 Rh2 154.7(4) . . ?
C8 Pt3 Rh2 107.4(3) . . ?
C5 Pt3 Rh2 49.8(3) . . ?
C6 Pt3 Rh1 145.5(4) . . ?
C8 Pt3 Rh1 47.8(3) . . ?
C5 Pt3 Rh1 109.4(3) . . ?
Rh2 Pt3 Rh1 59.60(2) . . ?
C6 Pt3 Pt2 124.7(4) . . ?
C8 Pt3 Pt2 85.2(3) . . ?
C5 Pt3 Pt2 81.5(3) . . ?
Rh2 Pt3 Pt2 60.842(17) . . ?
Rh1 Pt3 Pt2 64.184(18) . . ?
C6 Pt3 Pt1 123.9(4) . . ?
C8 Pt3 Pt1 82.2(3) . . ?
C5 Pt3 Pt1 85.3(3) . . ?
Rh2 Pt3 Pt1 59.756(16) . . ?
Rh1 Pt3 Pt1 57.925(17) . . ?
Pt2 Pt3 Pt1 111.268(14) . . ?
C1 Rh1 C9 99.3(5) . . ?
C1 Rh1 C8 98.4(5) . . ?
C9 Rh1 C8 98.6(5) . . ?
C1 Rh1 C2 96.5(5) . . ?
C9 Rh1 C2 91.6(5) . . ?
C8 Rh1 C2 160.3(5) . . ?
C1 Rh1 Rh2 141.0(4) . . ?
C9 Rh1 Rh2 103.7(4) . . ?
C8 Rh1 Rh2 108.7(3) . . ?
C2 Rh1 Rh2 52.2(3) . . ?
C1 Rh1 Pt3 139.7(4) . . ?
C9 Rh1 Pt3 107.7(3) . . ?
C8 Rh1 Pt3 49.0(3) . . ?
C2 Rh1 Pt3 111.7(3) . . ?
Rh2 Rh1 Pt3 59.67(2) . . ?
C1 Rh1 Pt1 146.3(4) . . ?
C9 Rh1 Pt1 47.0(3) . . ?
C8 Rh1 Pt1 89.5(3) . . ?
C2 Rh1 Pt1 85.2(3) . . ?
Rh2 Rh1 Pt1 63.17(2) . . ?
Pt3 Rh1 Pt1 67.241(18) . . ?
C1 Rh1 Pt2 98.2(4) . . ?
C9 Rh1 Pt2 162.0(3) . . ?
C8 Rh1 Pt2 82.9(3) . . ?
C2 Rh1 Pt2 82.2(3) . . ?
Rh2 Rh1 Pt2 59.36(2) . . ?
Pt3 Rh1 Pt2 59.943(18) . . ?
Pt1 Rh1 Pt2 115.32(2) . . ?
C4 Rh2 C3 91.4(4) . . ?
C4 Rh2 C5 102.1(4) . . ?
C3 Rh2 C5 94.4(4) . . ?
C4 Rh2 C2 98.8(4) . . ?
C3 Rh2 C2 87.1(3) . . ?
C5 Rh2 C2 159.0(4) . . ?
C4 Rh2 Rh1 144.3(3) . . ?
C3 Rh2 Rh1 99.2(3) . . ?
C5 Rh2 Rh1 111.0(3) . . ?
C2 Rh2 Rh1 48.3(3) . . ?
C4 Rh2 Pt3 149.7(3) . . ?
C3 Rh2 Pt3 101.7(2) . . ?
C5 Rh2 Pt3 50.2(3) . . ?
C2 Rh2 Pt3 109.0(3) . . ?
Rh1 Rh2 Pt3 60.73(2) . . ?
C4 Rh2 Pt2 134.6(3) . . ?
C3 Rh2 Pt2 43.3(2) . . ?
C5 Rh2 Pt2 82.7(3) . . ?
C2 Rh2 Pt2 84.1(3) . . ?
Rh1 Rh2 Pt2 65.09(2) . . ?
Pt3 Rh2 Pt2 62.269(18) . . ?
C4 Rh2 Pt1 107.1(3) . . ?
C3 Rh2 Pt1 159.5(3) . . ?
C5 Rh2 Pt1 90.4(3) . . ?
C2 Rh2 Pt1 81.5(3) . . ?
Rh1 Rh2 Pt1 60.61(2) . . ?
Pt3 Rh2 Pt1 66.621(17) . . ?
Pt2 Rh2 Pt1 118.05(2) . . ?
C18 P1 C14 110.2(7) . . ?
C18 P1 C10 104.4(7) . . ?
C14 P1 C10 109.7(6) . . ?
C18 P1 Pt1 116.4(4) . . ?
C14 P1 Pt1 110.6(4) . . ?
C10 P1 Pt1 105.1(4) . . ?
C30 P2 C26 107.3(6) . . ?
C30 P2 C22 111.2(6) . . ?
C26 P2 C22 109.7(6) . . ?
C30 P2 Pt2 111.8(4) . . ?
C26 P2 Pt2 104.4(3) . . ?
C22 P2 Pt2 112.0(4) . . ?
O1 C1 Rh1 178.1(15) . . ?
O2 C2 Rh1 144.0(9) . . ?
O2 C2 Rh2 136.5(9) . . ?
Rh1 C2 Rh2 79.5(4) . . ?
O3 C3 Pt2 134.3(7) . . ?
O3 C3 Rh2 135.5(7) . . ?
Pt2 C3 Rh2 90.2(4) . . ?
O4 C4 Rh2 178.3(9) . . ?
O5 C5 Rh2 140.7(9) . . ?
O5 C5 Pt3 139.0(8) . . ?
Rh2 C5 Pt3 80.0(4) . . ?
O6 C6 Pt3 177.5(15) . . ?
O7 C7 Pt1 167.5(10) . . ?
O8 C8 Rh1 140.9(10) . . ?
O8 C8 Pt3 135.8(9) . . ?
Rh1 C8 Pt3 83.2(5) . . ?
O9 C9 Rh1 133.8(9) . . ?
O9 C9 Pt1 137.1(10) . . ?
Rh1 C9 Pt1 87.6(4) . . ?
C11 C10 C12 109.7(13) . . ?
C11 C10 C13 111.6(10) . . ?
C12 C10 C13 105.0(10) . . ?
C11 C10 P1 110.4(8) . . ?
C12 C10 P1 108.0(8) . . ?
C13 C10 P1 112.0(10) . . ?
C17 C14 C15 112.3(13) . . ?
C17 C14 C16 107.4(13) . . ?
C15 C14 C16 109.2(12) . . ?
C17 C14 P1 105.6(11) . . ?
C15 C14 P1 109.3(9) . . ?
C16 C14 P1 113.0(9) . . ?
C21 C18 C19 105.8(14) . . ?
C21 C18 C20 107.7(13) . . ?
C19 C18 C20 110.7(14) . . ?
C21 C18 P1 110.8(10) . . ?
C19 C18 P1 114.7(10) . . ?
C20 C18 P1 106.9(13) . . ?
C23 C22 C24 116.2(15) . . ?
C23 C22 C25 108.2(15) . . ?
C24 C22 C25 104.7(12) . . ?
C23 C22 P2 108.6(9) . . ?
C24 C22 P2 113.4(10) . . ?
C25 C22 P2 104.9(10) . . ?
C27 C26 C29 109.7(12) . . ?
C27 C26 C28 102.7(12) . . ?
C29 C26 C28 106.8(12) . . ?
C27 C26 P2 110.4(8) . . ?
C29 C26 P2 118.2(9) . . ?
C28 C26 P2 107.7(10) . . ?
C32 C30 C31 112.8(12) . . ?
C32 C30 C33 101.3(13) . . ?
C31 C30 C33 107.2(12) . . ?
C32 C30 P2 109.8(9) . . ?
C31 C30 P2 118.0(10) . . ?
C33 C30 P2 106.2(9) . . ?

loop_
_geom_bond_atom_site_label_1
_geom_bond_atom_site_label_2
_geom_bond_distance
_geom_bond_site_symmetry_2
_geom_bond_publ_flag
Pt1 C7 1.872(12) . ?
Pt1 C9 2.060(11) . ?
Pt1 P1 2.365(2) . ?
Pt1 Rh1 2.8138(7) . ?
Pt1 Rh2 2.8820(7) . ?
Pt1 Pt3 3.0622(5) . ?
Pt2 C3 1.921(9) . ?
Pt2 P2 2.280(2) . ?
Pt2 Rh2 2.8003(7) . ?
Pt2 Pt3 2.8384(5) . ?
Pt2 Rh1 2.9521(7) . ?
Pt3 C6 1.884(11) . ?
Pt3 C8 2.064(12) . ?
Pt3 C5 2.096(11) . ?
Pt3 Rh2 2.6860(7) . ?
Pt3 Rh1 2.7146(8) . ?
Rh1 C1 1.892(13) . ?
Rh1 C9 2.006(10) . ?
Rh1 C8 2.025(11) . ?
Rh1 C2 2.040(12) . ?
Rh1 Rh2 2.6842(9) . ?
Rh2 C4 1.889(10) . ?
Rh2 C3 2.031(8) . ?
Rh2 C5 2.082(10) . ?
Rh2 C2 2.156(10) . ?
P1 C18 1.905(13) . ?
P1 C14 1.911(12) . ?
P1 C10 1.947(13) . ?
P2 C30 1.885(11) . ?
P2 C26 1.898(11) . ?
P2 C22 1.938(12) . ?
O1 C1 1.134(14) . ?
O2 C2 1.161(12) . ?
O3 C3 1.168(10) . ?
O4 C4 1.149(11) . ?
O5 C5 1.152(11) . ?
O6 C6 1.105(12) . ?
O7 C7 1.182(13) . ?
O8 C8 1.208(13) . ?
O9 C9 1.143(11) . ?
C10 C11 1.479(16) . ?
C10 C12 1.599(17) . ?
C10 C13 1.604(15) . ?
C14 C17 1.51(2) . ?
C14 C15 1.57(2) . ?
C14 C16 1.567(16) . ?
C18 C21 1.52(2) . ?
C18 C19 1.535(17) . ?
C18 C20 1.60(3) . ?
C22 C23 1.462(19) . ?
C22 C24 1.490(17) . ?
C22 C25 1.56(2) . ?
C26 C27 1.493(17) . ?
C26 C29 1.505(17) . ?
C26 C28 1.59(2) . ?
C30 C32 1.491(18) . ?
C30 C31 1.512(15) . ?
C30 C33 1.63(2) . ?
